data_2012778
loop_
_publ_author_name
'Wang, Xin Qiang'
'Yu, Wen Tao'
'Xu, Dong'
'Lu, Meng Kai'
'Yuan, Duo Rong'

_publ_section_title <i>catena</i>-Poly[[bis(thiocyanato-\k<i>N</i>)cadmium(II)]-di-\m-thiourea-\k^4^<i>S</i>:<i>S</i>]
_journal_issue 6
_journal_name_full 'Acta Crystallographica Section C'
_journal_page_first m336
_journal_page_last m337
_journal_paper_doi 10.1107/S0108270102007631
_journal_volume 58
_journal_year 2002
_chemical_formula_iupac '[Cd (S C N)2 (C H4 N2 S)2]'
_chemical_formula_moiety 'C4 H8 Cd N6 S4'
_chemical_formula_sum 'C4 H8 Cd N6 S4'
_chemical_formula_weight 380.85
_chemical_name_systematic
;
?
;
_space_group_IT_number 2
_symmetry_cell_setting triclinic
_symmetry_space_group_name_Hall '-P 1'
_symmetry_space_group_name_H-M 'P -1'
_atom_sites_solution_hydrogens geom
_atom_sites_solution_primary direct
_atom_sites_solution_secondary difmap
_audit_creation_method 'Bruker SHELXTL'
_cell_angle_alpha 84.607(4)
_cell_angle_beta 80.825(5)
_cell_angle_gamma 75.318(5)
_cell_formula_units_Z 1
_cell_length_a 4.0368(3)
_cell_length_b 7.7237(4)
_cell_length_c 10.1355(5)
_cell_measurement_reflns_used 37
_cell_measurement_temperature 293(2)
_cell_measurement_theta_max 15.452
_cell_measurement_theta_min 5.917
_cell_volume 301.31(3)
_computing_cell_refinement XSCANS
_computing_data_collection 'XSCANS (Siemens, 1996)'
_computing_data_reduction XSCANS
_computing_molecular_graphics SHELXTL
_computing_structure_refinement SHELXTL
_computing_structure_solution 'SHELXTL (Bruker, 1997)'
_diffrn_ambient_temperature 293(2)
_diffrn_measured_fraction_theta_full 1.000
_diffrn_measured_fraction_theta_max 1.000
_diffrn_measurement_device_type 'Bruker P4'
_diffrn_measurement_method \q/2\q
_diffrn_radiation_monochromator graphite
_diffrn_radiation_source 'fine-focus sealed tube'
_diffrn_radiation_type MoK\a
_diffrn_radiation_wavelength 0.71073
_diffrn_reflns_av_R_equivalents 0.0152
_diffrn_reflns_av_sigmaI/netI 0.0282
_diffrn_reflns_limit_h_max 5
_diffrn_reflns_limit_h_min -1
_diffrn_reflns_limit_k_max 10
_diffrn_reflns_limit_k_min -10
_diffrn_reflns_limit_l_max 14
_diffrn_reflns_limit_l_min -14
_diffrn_reflns_number 2433
_diffrn_reflns_theta_full 29.99
_diffrn_reflns_theta_max 29.99
_diffrn_reflns_theta_min 2.04
_diffrn_standards_decay_% 0
_diffrn_standards_interval_count 97
_diffrn_standards_number 3
_exptl_absorpt_coefficient_mu 2.481
_exptl_absorpt_correction_T_max 0.782
_exptl_absorpt_correction_T_min 0.640
_exptl_absorpt_correction_type '\y scan'
_exptl_absorpt_process_details '(XSCANS; Siemens, 1996)'
_exptl_crystal_colour colourless
_exptl_crystal_density_diffrn 2.099
_exptl_crystal_density_method 'not measured'
_exptl_crystal_description prism
_exptl_crystal_F_000 186
_exptl_crystal_size_max 0.18
_exptl_crystal_size_mid 0.15
_exptl_crystal_size_min 0.10
_refine_diff_density_max 0.600
_refine_diff_density_min -0.657
_refine_ls_extinction_method none
_refine_ls_goodness_of_fit_ref 1.144
_refine_ls_hydrogen_treatment refall
_refine_ls_matrix_type full
_refine_ls_number_parameters 86
_refine_ls_number_reflns 1757
_refine_ls_number_restraints 0
_refine_ls_restrained_S_all 1.144
_refine_ls_R_factor_all 0.0246
_refine_ls_R_factor_gt 0.0222
_refine_ls_shift/su_max <0.001
_refine_ls_shift/su_mean 0.000
_refine_ls_structure_factor_coef Fsqd
_refine_ls_weighting_details 'calc w = 1/[\s^2^(Fo^2^)+(0.0253P)^2^+0.1999P] where P = (Fo^2^+2Fc^2^)/3'
_refine_ls_weighting_scheme calc
_refine_ls_wR_factor_gt 0.0631
_refine_ls_wR_factor_ref 0.0649
_reflns_number_gt 1637
_reflns_number_total 1757
_reflns_threshold_expression I>2\s(I)
_cod_data_source_file ta1373.cif
_cod_data_source_block BTCT
_cod_depositor_comments
;
The following automatic conversions were performed:
'_symmetry_cell_setting' value 'Triclinic' changed to 'triclinic'
according to '/home/saulius/struct/CIF-dictionaries/cif_core.dic'
dictionary named 'cif_core.dic' version 2.4.1 from 2010-06-29.

Automatic conversion script
Id: cif_fix_enum 1527 2010-12-29 10:47:43Z saulius 

The following automatic conversions were performed:

'_symmetry_cell_setting' value 'Triclinic' changed to 'triclinic'
according to /home/saulius/struct/CIF-dictionaries/cif_core.dic
dictionary named 'cif_core.dic' version 2.4.1 from 2010-06-29.

Automatic conversion script
Id: cif_fix_values 1715 2011-07-08 13:25:40Z adriana 
;
_cod_original_sg_symbol_Hall '-p 1'
_cod_database_code 2012778
_cod_database_fobs_code 2012778

loop_
_symmetry_equiv_pos_as_xyz
'x, y, z'
'-x, -y, -z'

loop_
_atom_site_label
_atom_site_fract_x
_atom_site_fract_y
_atom_site_fract_z
_atom_site_U_iso_or_equiv
_atom_site_adp_type
_atom_site_calc_flag
_atom_site_refinement_flags
_atom_site_occupancy
_atom_site_disorder_assembly
_atom_site_disorder_group
_atom_site_type_symbol
Cd 1.0000 0.0000 0.0000 0.02530(8) Uani d S 1 . . Cd
S2 0.38123(14) 0.24618(7) 0.03097(5) 0.02272(11) Uani d . 1 . . S
S1 1.28382(19) -0.29833(11) 0.42963(7) 0.04088(17) Uani d . 1 . . S
N1 0.9855(6) -0.0947(3) 0.2180(2) 0.0327(4) Uani d . 1 . . N
C2 0.2265(6) 0.3052(3) 0.1950(2) 0.0249(4) Uani d . 1 . . C
N2 0.3572(7) 0.2102(3) 0.2975(2) 0.0359(5) Uani d . 1 . . N
C1 1.1093(6) -0.1789(3) 0.3062(2) 0.0253(4) Uani d . 1 . . C
N3 -0.0306(7) 0.4492(3) 0.2142(3) 0.0398(6) Uani d . 1 . . N
H2B 0.276(10) 0.234(5) 0.384(4) 0.040(9) Uiso d . 1 . . H
H2A 0.558(11) 0.122(5) 0.286(4) 0.044(10) Uiso d . 1 . . H
H3B -0.095(11) 0.490(6) 0.287(4) 0.052(11) Uiso d . 1 . . H
H3A -0.099(13) 0.506(7) 0.145(5) 0.076(15) Uiso d . 1 . . H

loop_
_atom_site_aniso_label
_atom_site_aniso_U_11
_atom_site_aniso_U_22
_atom_site_aniso_U_33
_atom_site_aniso_U_12
_atom_site_aniso_U_13
_atom_site_aniso_U_23
Cd 0.02309(12) 0.03219(13) 0.01756(11) -0.00200(9) -0.00363(8) 0.00240(8)
S2 0.0225(2) 0.0235(2) 0.0199(2) -0.0010(2) -0.00307(19) -0.00228(18)
S1 0.0326(3) 0.0579(4) 0.0249(3) 0.0000(3) -0.0078(2) 0.0103(3)
N1 0.0388(11) 0.0361(10) 0.0213(9) -0.0071(9) -0.0054(8) 0.0042(8)
C2 0.0263(10) 0.0244(9) 0.0235(10) -0.0055(8) -0.0009(8) -0.0045(7)
N2 0.0431(13) 0.0387(11) 0.0220(9) -0.0013(10) -0.0055(9) -0.0039(8)
C1 0.0257(10) 0.0291(10) 0.0207(9) -0.0069(8) -0.0010(8) -0.0022(8)
N3 0.0459(14) 0.0338(11) 0.0296(11) 0.0079(10) 0.0009(10) -0.0097(9)

loop_
_atom_type_symbol
_atom_type_description
_atom_type_scat_dispersion_real
_atom_type_scat_dispersion_imag
_atom_type_scat_source
C C 0.0033 0.0016 'International Tables Vol C Tables 4.2.6.8 and 6.1.1.4'
H H 0.0000 0.0000 'International Tables Vol C Tables 4.2.6.8 and 6.1.1.4'
N N 0.0061 0.0033 'International Tables Vol C Tables 4.2.6.8 and 6.1.1.4'
S S 0.1246 0.1234 'International Tables Vol C Tables 4.2.6.8 and 6.1.1.4'
Cd Cd -0.8075 1.2024 'International Tables Vol C Tables 4.2.6.8 and 6.1.1.4'

loop_
_geom_angle_atom_site_label_1
_geom_angle_atom_site_label_2
_geom_angle_atom_site_label_3
_geom_angle_site_symmetry_3
_geom_angle
_geom_angle_publ_flag
N1 Cd S2 . 95.85(6) y
N1 Cd S2 2_755 84.15(6) y
N1 Cd S2 2_655 88.28(6) y
S2 Cd S2 2_655 86.023(16) y
N1 Cd S2 1_655 91.72(6) y
S2 Cd S2 1_655 93.977(16) y
C2 S2 Cd . 114.67(8) ?
C2 S2 Cd 1_455 101.74(8) ?
Cd S2 Cd 1_455 93.977(16) ?
C1 N1 Cd . 152.1(2) ?
N2 C2 N3 . 120.4(2) ?
N2 C2 S2 . 121.80(19) ?
N3 C2 S2 . 117.77(19) ?
C2 N2 H2B . 124(2) ?
C2 N2 H2A . 122(2) ?
H2B N2 H2A . 114(3) ?
N1 C1 S1 . 179.6(2) ?
C2 N3 H3B . 122(3) ?
C2 N3 H3A . 116(4) ?
H3B N3 H3A . 121(4) ?

loop_
_geom_bond_atom_site_label_1
_geom_bond_atom_site_label_2
_geom_bond_site_symmetry_2
_geom_bond_distance
_geom_bond_publ_flag
Cd N1 . 2.258(2) y
Cd S2 . 2.7217(5) y
Cd S2 2_655 2.7985(6) y
S2 C2 . 1.740(2) ?
S1 C1 . 1.627(2) ?
N1 C1 . 1.158(3) ?
C2 N2 . 1.316(3) ?
C2 N3 . 1.320(3) ?
N2 H2B . 0.90(4) ?
N2 H2A . 0.92(4) ?
N3 H3B . 0.81(4) ?
N3 H3A . 0.84(5) ?

loop_
_geom_hbond_atom_site_label_D
_geom_hbond_atom_site_label_H
_geom_hbond_atom_site_label_A
_geom_hbond_site_symmetry_A
_geom_hbond_distance_DH
_geom_hbond_distance_HA
_geom_hbond_distance_DA
_geom_hbond_angle_DHA
N2 H2A N1 . 0.92(4) 2.15(4) 3.051(3) 166(3)
N2 H2B S1 2_756 0.90(4) 2.94(4) 3.513(3) 123(3)
N3 H3A S2 2_565 0.84(5) 2.66(5) 3.471(3) 165(5)
